data_7135882
loop_
_publ_author_name
'Wei, Renkang'
'Zhong, Jing'
'Wang, Qian'
'Wang, Yixin'
'Yao, Hequan'
'Lin, Aijun'

_publ_section_title
;
 Copper-catalyzed three-component radical relay alkenylation of
 sulfenamides.
;
_journal_issue 37
_journal_name_full 'Chemical communications (Cambridge, England)'
_journal_page_first 9442
_journal_page_last 9446
_journal_paper_doi 10.1039/d6cc01311b
_journal_volume 62
_journal_year 2026
_chemical_absolute_configuration ad
_chemical_formula_moiety 'C15 H14 F3 N O S'
_chemical_formula_sum 'C15 H14 F3 N O S'
_chemical_formula_weight 313.33
_space_group_crystal_system orthorhombic
_space_group_IT_number 19
_space_group_name_Hall 'P 2ac 2ab'
_space_group_name_H-M_alt 'P 21 21 21'
_atom_sites_solution_hydrogens geom
_atom_sites_solution_primary dual
_audit_creation_date 2025-10-11
_audit_creation_method
;
Olex2 1.5
(compiled 2025.07.13 svn.rb7424aed for OlexSys, GUI svn.r7311)
;
_audit_update_record
;
2025-11-03 deposited with the CCDC.	2026-04-16 downloaded from the CCDC.
;
_cell_angle_alpha 90
_cell_angle_beta 90
_cell_angle_gamma 90
_cell_formula_units_Z 8
_cell_length_a 5.93442(8)
_cell_length_b 16.8551(3)
_cell_length_c 28.1750(4)
_cell_measurement_reflns_used 13083
_cell_measurement_temperature 150.00(10)
_cell_measurement_theta_max 76.2730
_cell_measurement_theta_min 3.1160
_cell_volume 2818.21(7)
_computing_cell_refinement 'CrysAlisPro 1.171.42.94a (Rigaku OD, 2023)'
_computing_data_collection 'CrysAlisPro 1.171.42.94a (Rigaku OD, 2023)'
_computing_data_reduction 'CrysAlisPro 1.171.42.94a (Rigaku OD, 2023)'
_computing_molecular_graphics 'Olex2 1.5 (Dolomanov et al., 2009)'
_computing_publication_material 'Olex2 1.5 (Dolomanov et al., 2009)'
_computing_structure_refinement 'SHELXL 2018/3 (Sheldrick, 2015)'
_computing_structure_solution 'SHELXT  (Sheldrick, 2015)'
_diffrn_ambient_environment N~2~
_diffrn_ambient_temperature 150.00(10)
_diffrn_detector 'Hybrid Pixel Array Detector'
_diffrn_detector_area_resol_mean 10.0000
_diffrn_detector_type HyPix
_diffrn_measured_fraction_theta_full 1.000
_diffrn_measured_fraction_theta_max 0.979
_diffrn_measurement_details
;
List of Runs (angles in degrees, time in seconds):

  # Type    Start    End  Width  t~exp~   \w     \q     \k     \f   Frames
#--------------------------------------------------------------------------
  1  \w     34.00 122.00   0.50    0.05    --   46.47  19.00 164.00  176
  2  \w     44.00  74.00   0.50    0.05    --  104.72 -61.00 -90.00   60
  3  \w     33.00  71.00   0.50    0.05    --  104.72 -61.00-120.00   76
  4  \w     34.00  66.00   0.50    0.05    --  104.72 -61.00-150.00   64
  5  \w     44.00  69.00   0.50    0.05    --  104.72 -61.00-180.00   50
  6  \w     67.00 101.00   0.50    0.05    --  104.72 -95.00-150.00   68
  7  \w     73.00 108.00   0.50    0.05    --  104.72-107.00-149.00   70
  8  \w     37.00  82.00   0.50    0.05    --   46.47-107.00-149.00   90
  9  \w     32.00  76.00   0.50    0.05    --  104.72-136.00 137.00   88
 10  \w     94.00 119.00   0.50    0.05    --  104.72-136.00 137.00   50
 11  \w    -22.00  14.00   0.50    0.05    --  -46.47  19.00 -30.00   72
 12  \w    -65.00 -37.00   0.50    0.05    -- -103.00  61.00-180.00   56
 13  \w    -68.00 -36.00   0.50    0.05    -- -103.00  61.00-150.00   64
 14  \w    -60.00 -31.00   0.50    0.05    -- -103.00  61.00  30.00   58
 15  \w    -64.00 -33.00   0.50    0.05    -- -103.00  61.00  90.00   62
 16  \w     -8.00  17.00   0.50    0.05    --  -46.47  19.00 164.00   50
 17  \w   -102.00 -53.00   0.50    0.05    -- -103.00  77.00 150.00   98
 18  \w   -172.00 -92.00   0.50    0.05    -- -103.00 -19.00  -3.00  160
 19  \w   -164.00 -83.00   0.50    0.05    -- -103.00 -95.00  90.00  162
 20  \w   -113.00 -72.00   0.50    0.05    --  -46.47-134.00 -43.00   82
;
_diffrn_measurement_device 'four-circle diffractometer'
_diffrn_measurement_device_type 'XtaLAB Synergy R, DW system, HyPix'
_diffrn_measurement_method '\w scans'
_diffrn_orient_matrix_type 'CrysAlisPro convention (1999,Acta A55,543-557)'
_diffrn_orient_matrix_UB_11 0.0095564000
_diffrn_orient_matrix_UB_12 0.0899814000
_diffrn_orient_matrix_UB_13 -0.0095276000
_diffrn_orient_matrix_UB_21 0.0627654000
_diffrn_orient_matrix_UB_22 -0.0162629000
_diffrn_orient_matrix_UB_23 -0.0521620000
_diffrn_orient_matrix_UB_31 -0.2516204000
_diffrn_orient_matrix_UB_32 -0.0006727000
_diffrn_orient_matrix_UB_33 -0.0133218000
_diffrn_radiation_monochromator mirror
_diffrn_radiation_probe x-ray
_diffrn_radiation_type 'Cu K\a'
_diffrn_radiation_wavelength 1.54184
_diffrn_reflns_av_R_equivalents 0.0335
_diffrn_reflns_av_unetI/netI 0.0319
_diffrn_reflns_Laue_measured_fraction_full 1.000
_diffrn_reflns_Laue_measured_fraction_max 0.979
_diffrn_reflns_limit_h_max 4
_diffrn_reflns_limit_h_min -7
_diffrn_reflns_limit_k_max 18
_diffrn_reflns_limit_k_min -21
_diffrn_reflns_limit_l_max 34
_diffrn_reflns_limit_l_min -35
_diffrn_reflns_number 16061
_diffrn_reflns_point_group_measured_fraction_full 0.999
_diffrn_reflns_point_group_measured_fraction_max 0.958
_diffrn_reflns_theta_full 67.684
_diffrn_reflns_theta_max 75.882
_diffrn_reflns_theta_min 3.055
_diffrn_source 'Rotating-anode X-ray tube'
_diffrn_source_type 'Rigaku (Cu) X-ray Source'
_exptl_absorpt_coefficient_mu 2.356
_exptl_absorpt_correction_T_max 1.00000
_exptl_absorpt_correction_T_min 0.44138
_exptl_absorpt_correction_type multi-scan
_exptl_absorpt_process_details
;
CrysAlisPro 1.171.42.94a (Rigaku Oxford Diffraction, 2023)
Empirical absorption correction using spherical harmonics,
implemented in SCALE3 ABSPACK scaling algorithm.
;
_exptl_crystal_colour 'clear light colourless'
_exptl_crystal_colour_lustre clear
_exptl_crystal_colour_modifier light
_exptl_crystal_colour_primary colourless
_exptl_crystal_density_diffrn 1.477
_exptl_crystal_description plate
_exptl_crystal_F_000 1296
_exptl_crystal_size_max 0.3
_exptl_crystal_size_mid 0.18
_exptl_crystal_size_min 0.08
_refine_diff_density_max 0.427
_refine_diff_density_min -0.316
_refine_diff_density_rms 0.048
_refine_ls_abs_structure_details
;
 Flack x determined using 2209 quotients [(I+)-(I-)]/[(I+)+(I-)]
 (Parsons, Flack and Wagner, Acta Cryst. B69 (2013) 249-259).
;
_refine_ls_abs_structure_Flack -0.014(8)
_refine_ls_extinction_coef 0.00078(15)
_refine_ls_extinction_expression Fc^*^=kFc[1+0.001xFc^2^\l^3^/sin(2\q)]^-1/4^
_refine_ls_extinction_method 'SHELXL-2018/3 (Sheldrick 2018)'
_refine_ls_goodness_of_fit_ref 1.049
_refine_ls_hydrogen_treatment constr
_refine_ls_matrix_type full
_refine_ls_number_parameters 382
_refine_ls_number_reflns 5640
_refine_ls_number_restraints 0
_refine_ls_restrained_S_all 1.049
_refine_ls_R_factor_all 0.0329
_refine_ls_R_factor_gt 0.0320
_refine_ls_shift/su_max 0.001
_refine_ls_shift/su_mean 0.000
_refine_ls_structure_factor_coef Fsqd
_refine_ls_weighting_details 'w=1/[\s^2^(Fo^2^)+(0.0468P)^2^+0.9865P] where P=(Fo^2^+2Fc^2^)/3'
_refine_ls_weighting_scheme calc
_refine_ls_wR_factor_gt 0.0847
_refine_ls_wR_factor_ref 0.0853
_reflns_Friedel_coverage 0.699
_reflns_Friedel_fraction_full 0.999
_reflns_Friedel_fraction_max 0.929
_reflns_number_gt 5482
_reflns_number_total 5640
_reflns_threshold_expression 'I > 2\s(I)'
_cod_data_source_file d6cc01311b2.cif
_cod_data_source_block wrk_2_auto
_cod_database_code 7135882
_shelx_shelxl_version_number 2018/3
_chemical_oxdiff_formula C15H14F3NSO
_shelx_space_group_comment
;
The symmetry employed for this shelxl refinement is uniquely defined
by the following loop, which should always be used as a source of
symmetry information in preference to the above space-group names.
They are only intended as comments.
;
_shelx_estimated_absorpt_t_max 0.834
_shelx_estimated_absorpt_t_min 0.538
_olex2_refinement_description
;
1. Fixed Uiso
 At 1.2 times of:
  All C(H) groups, All C(H,H) groups
 At 1.5 times of:
  All N(H) groups
2.a Ternary CH refined with riding coordinates:
 C7(H7), C28(H28)
2.b Secondary CH2 refined with riding coordinates:
 C8(H8a,H8b), C29(H29a,H29b)
2.c Aromatic/amide H refined with riding coordinates:
 C19(H19), C20(H20), C25(H25), C21(H21), C17(H17), C27(H27), C26(H26), C2(H2),
 C24(H24), C4(H4), C5(H5), C41(H41), C3(H3), C23(H23), C18(H18), C39(H39),
 C6(H6), C40(H40), C38(H38), C42(H42)
2.d Idealised tetrahedral OH refined as rotating group:
 N15(H15), N36(H36)
;
_olex2_submission_special_instructions 'No special instructions were received'
_oxdiff_exptl_absorpt_empirical_details
;
Empirical correction (ABSPACK) includes:
- Absorption correction using spherical harmonics
- Frame scaling
;
_oxdiff_exptl_absorpt_empirical_full_max 2.354
_oxdiff_exptl_absorpt_empirical_full_min 0.518

loop_
_space_group_symop_operation_xyz
'x, y, z'
'-x+1/2, -y, z+1/2'
'x+1/2, -y+1/2, -z'
'-x, y+1/2, -z+1/2'

loop_
_atom_site_label
_atom_site_type_symbol
_atom_site_fract_x
_atom_site_fract_y
_atom_site_fract_z
_atom_site_U_iso_or_equiv
_atom_site_adp_type
_atom_site_occupancy
_atom_site_site_symmetry_order
_atom_site_calc_flag
_atom_site_refinement_flags_posn
_atom_site_refinement_flags_adp
_atom_site_refinement_flags_occupancy
_atom_site_disorder_assembly
_atom_site_disorder_group
S13 S 0.55615(9) 0.96989(4) 0.18188(2) 0.01803(14) Uani 1 1 d . . . . .
S34 S 0.22648(11) 0.99330(4) 0.04833(2) 0.02236(15) Uani 1 1 d . . . . .
N15 N 0.3085(4) 0.95064(14) 0.18769(8) 0.0242(5) Uani 1 1 d . . . . .
H15 H 0.256012 0.934892 0.161662 0.036 Uiso 1 1 calc R U . . .
O14 O 0.6334(3) 1.01706(11) 0.14166(6) 0.0239(4) Uani 1 1 d . . . . .
F10 F 0.8871(3) 0.75402(10) 0.07995(6) 0.0324(4) Uani 1 1 d . . . . .
F12 F 1.0785(3) 0.78973(10) 0.14087(6) 0.0337(4) Uani 1 1 d . . . . .
F31 F -0.0709(4) 0.85794(12) -0.08352(6) 0.0526(6) Uani 1 1 d . . . . .
C22 C 0.1320(4) 1.01140(14) -0.04846(9) 0.0205(5) Uani 1 1 d . . . . .
C7 C 0.7410(4) 0.88224(15) 0.18147(9) 0.0194(5) Uani 1 1 d . . . . .
H7 H 0.899715 0.902114 0.182417 0.023 Uiso 1 1 calc R U . . .
C28 C 0.0746(4) 0.96367(15) -0.00470(9) 0.0208(5) Uani 1 1 d . . . . .
H28 H -0.089057 0.972681 0.001846 0.025 Uiso 1 1 calc R U . . .
O35 O 0.1133(4) 0.95288(12) 0.08738(7) 0.0310(5) Uani 1 1 d . . . . .
C19 C 0.7749(5) 1.09693(16) 0.31513(10) 0.0274(6) Uani 1 1 d . . . . .
H19 H 0.820991 1.124648 0.342837 0.033 Uiso 1 1 calc R U . . .
F33 F -0.2793(3) 0.85134(12) -0.02167(9) 0.0496(5) Uani 1 1 d . . . . .
N36 N 0.4734(4) 0.98054(15) 0.03733(8) 0.0309(5) Uani 1 1 d . . . . .
H36 H 0.551059 0.992601 0.061178 0.046 Uiso 1 1 calc R U . . .
C20 C 0.9176(5) 1.09368(16) 0.27595(10) 0.0264(6) Uani 1 1 d . . . . .
H20 H 1.060577 1.118966 0.276994 0.032 Uiso 1 1 calc R U . . .
C30 C -0.0746(5) 0.83547(16) -0.03809(9) 0.0249(6) Uani 1 1 d . . . . .
C25 C 0.2147(6) 1.09775(17) -0.13123(10) 0.0306(6) Uani 1 1 d . . . . .
H25 H 0.242706 1.126937 -0.159468 0.037 Uiso 1 1 calc R U . . .
F11 F 0.8050(3) 0.70740(10) 0.14885(6) 0.0349(4) Uani 1 1 d . . . . .
C21 C 0.8505(4) 1.05341(16) 0.23537(10) 0.0235(5) Uani 1 1 d . . . . .
H21 H 0.946853 1.050606 0.208498 0.028 Uiso 1 1 calc R U . . .
C17 C 0.4970(4) 1.01944(16) 0.27363(9) 0.0223(5) Uani 1 1 d . . . . .
H17 H 0.354675 0.993691 0.272707 0.027 Uiso 1 1 calc R U . . .
C27 C 0.3342(5) 1.00251(17) -0.07286(10) 0.0258(6) Uani 1 1 d . . . . .
H27 H 0.445419 0.966942 -0.061225 0.031 Uiso 1 1 calc R U . . .
C26 C 0.3746(5) 1.04532(18) -0.11417(10) 0.0304(6) Uani 1 1 d . . . . .
H26 H 0.512633 1.038532 -0.130744 0.036 Uiso 1 1 calc R U . . .
C2 C 0.5146(5) 0.78554(17) 0.23161(10) 0.0264(6) Uani 1 1 d . . . . .
H2 H 0.395654 0.787895 0.209080 0.032 Uiso 1 1 calc R U . . .
C16 C 0.6405(4) 1.01735(15) 0.23472(9) 0.0187(5) Uani 1 1 d . . . . .
C9 C 0.8684(5) 0.77354(16) 0.12619(10) 0.0236(5) Uani 1 1 d . . . . .
C8 C 0.7082(5) 0.84148(15) 0.13312(9) 0.0215(5) Uani 1 1 d . . . . .
H8A H 0.551549 0.821676 0.130772 0.026 Uiso 1 1 calc R U . . .
H8B H 0.731308 0.880852 0.107507 0.026 Uiso 1 1 calc R U . . .
C24 C 0.0138(6) 1.10752(18) -0.10700(10) 0.0315(6) Uani 1 1 d . . . . .
H24 H -0.096207 1.143604 -0.118560 0.038 Uiso 1 1 calc R U . . .
C1 C 0.7081(4) 0.83088(15) 0.22477(9) 0.0199(5) Uani 1 1 d . . . . .
C29 C 0.1076(4) 0.87313(16) -0.00917(9) 0.0228(5) Uani 1 1 d . . . . .
H29A H 0.255339 0.862301 -0.024161 0.027 Uiso 1 1 calc R U . . .
H29B H 0.108843 0.849178 0.022909 0.027 Uiso 1 1 calc R U . . .
C4 C 0.6688(6) 0.73261(18) 0.30414(10) 0.0321(7) Uani 1 1 d . . . . .
H4 H 0.656080 0.698983 0.331066 0.038 Uiso 1 1 calc R U . . .
C5 C 0.8595(6) 0.7773(2) 0.29746(11) 0.0342(7) Uani 1 1 d . . . . .
H5 H 0.978788 0.774405 0.319877 0.041 Uiso 1 1 calc R U . . .
C41 C 0.2545(6) 1.23196(17) 0.04179(11) 0.0343(7) Uani 1 1 d . . . . .
H41 H 0.352985 1.271217 0.029323 0.041 Uiso 1 1 calc R U . . .
C3 C 0.4943(5) 0.73681(18) 0.27127(11) 0.0318(7) Uani 1 1 d . . . . .
H3 H 0.361348 0.706408 0.275893 0.038 Uiso 1 1 calc R U . . .
C23 C -0.0272(5) 1.06469(16) -0.06583(10) 0.0255(6) Uani 1 1 d . . . . .
H23 H -0.165274 1.071806 -0.049328 0.031 Uiso 1 1 calc R U . . .
F32 F -0.0564(3) 0.75658(10) -0.03850(7) 0.0357(4) Uani 1 1 d . . . . .
C18 C 0.5668(5) 1.06021(17) 0.31408(9) 0.0271(6) Uani 1 1 d . . . . .
H18 H 0.470942 1.062767 0.341037 0.033 Uiso 1 1 calc R U . . .
C39 C -0.0802(5) 1.19831(19) 0.08468(11) 0.0328(7) Uani 1 1 d . . . . .
H39 H -0.211683 1.214398 0.101341 0.039 Uiso 1 1 calc R U . . .
C6 C 0.8800(5) 0.82673(18) 0.25836(10) 0.0269(6) Uani 1 1 d . . . . .
H6 H 1.011982 0.857941 0.254440 0.032 Uiso 1 1 calc R U . . .
C40 C 0.0622(6) 1.25458(18) 0.06584(11) 0.0326(6) Uani 1 1 d . . . . .
H40 H 0.028002 1.309312 0.069414 0.039 Uiso 1 1 calc R U . . .
C38 C -0.0323(5) 1.11778(18) 0.07938(10) 0.0301(6) Uani 1 1 d . . . . .
H38 H -0.129564 1.078677 0.092412 0.036 Uiso 1 1 calc R U . . .
C37 C 0.1607(5) 1.09583(16) 0.05466(9) 0.0226(5) Uani 1 1 d . . . . .
C42 C 0.3048(5) 1.15202(17) 0.03573(10) 0.0278(6) Uani 1 1 d . . . . .
H42 H 0.435995 1.136258 0.018863 0.033 Uiso 1 1 calc R U . . .

loop_
_atom_site_aniso_label
_atom_site_aniso_U_11
_atom_site_aniso_U_22
_atom_site_aniso_U_33
_atom_site_aniso_U_23
_atom_site_aniso_U_13
_atom_site_aniso_U_12
S13 0.0174(3) 0.0195(3) 0.0172(3) -0.0012(2) 0.0010(2) -0.0001(2)
S34 0.0296(3) 0.0197(3) 0.0178(3) -0.0003(2) -0.0029(2) -0.0009(2)
N15 0.0201(10) 0.0323(13) 0.0202(11) -0.0034(9) -0.0018(8) 0.0008(9)
O14 0.0275(9) 0.0249(9) 0.0194(8) 0.0020(7) 0.0036(7) -0.0011(8)
F10 0.0406(10) 0.0333(9) 0.0234(8) -0.0107(7) 0.0026(7) 0.0061(8)
F12 0.0233(8) 0.0340(9) 0.0439(10) -0.0102(8) -0.0053(8) 0.0054(7)
F31 0.0878(16) 0.0457(11) 0.0242(9) 0.0083(8) -0.0210(10) -0.0285(12)
C22 0.0265(12) 0.0165(12) 0.0184(11) -0.0015(10) -0.0035(10) -0.0019(10)
C7 0.0174(11) 0.0213(12) 0.0194(11) -0.0028(10) 0.0013(10) 0.0012(10)
C28 0.0222(11) 0.0204(12) 0.0197(12) -0.0010(10) -0.0016(10) 0.0005(11)
O35 0.0448(12) 0.0284(11) 0.0199(9) 0.0039(8) -0.0020(8) -0.0071(9)
C19 0.0340(14) 0.0242(13) 0.0239(13) -0.0048(11) -0.0036(12) -0.0013(12)
F33 0.0259(9) 0.0443(11) 0.0785(15) -0.0204(10) 0.0030(9) -0.0014(8)
N36 0.0359(13) 0.0306(13) 0.0262(12) -0.0031(10) -0.0084(10) 0.0062(11)
C20 0.0224(13) 0.0256(13) 0.0312(14) -0.0037(11) -0.0037(11) -0.0040(11)
C30 0.0301(13) 0.0212(13) 0.0235(13) 0.0017(10) -0.0016(11) -0.0025(11)
C25 0.0437(17) 0.0257(13) 0.0222(13) 0.0022(11) -0.0032(12) -0.0108(13)
F11 0.0451(10) 0.0204(8) 0.0393(10) 0.0027(7) 0.0044(8) 0.0017(8)
C21 0.0199(12) 0.0251(13) 0.0256(13) -0.0038(11) 0.0038(10) 0.0001(10)
C17 0.0230(12) 0.0223(12) 0.0216(12) -0.0010(10) 0.0028(9) -0.0040(10)
C27 0.0263(13) 0.0234(13) 0.0276(13) -0.0009(11) -0.0022(11) 0.0008(11)
C26 0.0302(14) 0.0325(15) 0.0284(15) -0.0046(12) 0.0035(11) -0.0086(12)
C2 0.0252(13) 0.0280(14) 0.0259(13) 0.0014(11) -0.0032(11) -0.0041(11)
C16 0.0203(11) 0.0176(12) 0.0183(11) -0.0021(9) 0.0007(9) 0.0017(10)
C9 0.0263(13) 0.0234(13) 0.0210(12) -0.0032(10) 0.0001(10) 0.0010(11)
C8 0.0240(12) 0.0212(12) 0.0193(12) -0.0023(10) -0.0014(10) 0.0019(11)
C24 0.0420(17) 0.0235(14) 0.0288(14) 0.0044(11) -0.0049(12) 0.0017(12)
C1 0.0232(12) 0.0188(12) 0.0178(11) -0.0043(9) 0.0003(10) 0.0003(10)
C29 0.0260(13) 0.0206(13) 0.0219(13) 0.0006(10) -0.0013(10) 0.0025(11)
C4 0.0446(17) 0.0281(14) 0.0235(14) 0.0036(12) 0.0019(13) -0.0008(13)
C5 0.0398(16) 0.0392(17) 0.0235(14) 0.0034(13) -0.0086(12) 0.0015(14)
C41 0.0429(17) 0.0225(14) 0.0375(16) -0.0019(12) 0.0090(14) -0.0060(13)
C3 0.0342(16) 0.0287(15) 0.0324(15) 0.0024(12) 0.0032(12) -0.0078(12)
C23 0.0296(14) 0.0231(13) 0.0239(13) -0.0004(11) -0.0016(11) 0.0015(11)
F32 0.0423(9) 0.0208(8) 0.0440(10) -0.0042(7) 0.0001(8) -0.0047(8)
C18 0.0342(14) 0.0286(14) 0.0186(12) -0.0036(11) 0.0045(12) -0.0026(12)
C39 0.0286(14) 0.0381(17) 0.0316(15) -0.0104(13) 0.0030(12) 0.0025(13)
C6 0.0255(13) 0.0300(15) 0.0251(13) -0.0023(11) -0.0036(11) -0.0032(12)
C40 0.0444(17) 0.0244(14) 0.0291(14) -0.0066(11) 0.0010(13) 0.0036(14)
C38 0.0292(14) 0.0325(15) 0.0284(14) -0.0016(12) 0.0053(12) -0.0071(13)
C37 0.0271(12) 0.0220(12) 0.0187(12) -0.0037(10) -0.0012(10) -0.0033(10)
C42 0.0294(14) 0.0260(14) 0.0280(14) -0.0038(11) 0.0067(11) -0.0034(11)

loop_
_atom_type_symbol
_atom_type_description
_atom_type_scat_dispersion_real
_atom_type_scat_dispersion_imag
_atom_type_scat_source
C C 0.0181 0.0091 'International Tables Vol C Tables 4.2.6.8 and 6.1.1.4'
H H 0.0000 0.0000 'International Tables Vol C Tables 4.2.6.8 and 6.1.1.4'
F F 0.0727 0.0534 'International Tables Vol C Tables 4.2.6.8 and 6.1.1.4'
N N 0.0311 0.0180 'International Tables Vol C Tables 4.2.6.8 and 6.1.1.4'
O O 0.0492 0.0322 'International Tables Vol C Tables 4.2.6.8 and 6.1.1.4'
S S 0.3331 0.5567 'International Tables Vol C Tables 4.2.6.8 and 6.1.1.4'

loop_
_geom_angle_atom_site_label_1
_geom_angle_atom_site_label_2
_geom_angle_atom_site_label_3
_geom_angle
_geom_angle_site_symmetry_1
_geom_angle_site_symmetry_3
_geom_angle_publ_flag
N15 S13 C7 114.04(12) . . ?
N15 S13 C16 106.35(12) . . ?
O14 S13 N15 120.40(12) . . ?
O14 S13 C7 104.21(11) . . ?
O14 S13 C16 108.64(12) . . ?
C16 S13 C7 101.55(12) . . ?
O35 S34 C28 105.29(12) . . ?
O35 S34 N36 122.31(13) . . ?
O35 S34 C37 106.06(13) . . ?
N36 S34 C28 105.86(13) . . ?
N36 S34 C37 111.77(14) . . ?
C37 S34 C28 103.92(12) . . ?
C27 C22 C28 122.7(2) . . ?
C27 C22 C23 118.7(2) . . ?
C23 C22 C28 118.5(2) . . ?
C8 C7 S13 106.78(17) . . ?
C1 C7 S13 112.24(17) . . ?
C1 C7 C8 116.3(2) . . ?
C22 C28 S34 114.40(18) . . ?
C22 C28 C29 115.5(2) . . ?
C29 C28 S34 106.02(17) . . ?
C18 C19 C20 120.6(3) . . ?
C21 C20 C19 119.9(3) . . ?
F31 C30 C29 113.0(2) . . ?
F33 C30 F31 107.0(3) . . ?
F33 C30 C29 112.7(2) . . ?
F33 C30 F32 106.1(2) . . ?
F32 C30 F31 105.9(2) . . ?
F32 C30 C29 111.7(2) . . ?
C26 C25 C24 119.7(3) . . ?
C16 C21 C20 118.9(2) . . ?
C16 C17 C18 118.4(2) . . ?
C26 C27 C22 120.4(3) . . ?
C25 C26 C27 120.3(3) . . ?
C3 C2 C1 120.4(3) . . ?
C21 C16 S13 117.74(19) . . ?
C21 C16 C17 122.0(2) . . ?
C17 C16 S13 120.3(2) . . ?
F10 C9 C8 111.3(2) . . ?
F12 C9 F10 105.7(2) . . ?
F12 C9 C8 113.2(2) . . ?
F11 C9 F10 106.3(2) . . ?
F11 C9 F12 106.5(2) . . ?
F11 C9 C8 113.3(2) . . ?
C9 C8 C7 112.1(2) . . ?
C25 C24 C23 120.1(3) . . ?
C2 C1 C7 122.2(2) . . ?
C2 C1 C6 118.8(2) . . ?
C6 C1 C7 118.9(2) . . ?
C30 C29 C28 111.8(2) . . ?
C5 C4 C3 119.6(3) . . ?
C4 C5 C6 120.7(3) . . ?
C40 C41 C42 120.3(3) . . ?
C4 C3 C2 120.0(3) . . ?
C24 C23 C22 120.7(3) . . ?
C19 C18 C17 120.3(2) . . ?
C40 C39 C38 120.2(3) . . ?
C5 C6 C1 120.4(3) . . ?
C39 C40 C41 120.4(3) . . ?
C37 C38 C39 118.7(3) . . ?
C38 C37 S34 119.3(2) . . ?
C42 C37 S34 119.4(2) . . ?
C42 C37 C38 121.4(3) . . ?
C37 C42 C41 118.9(3) . . ?

loop_
_geom_bond_atom_site_label_1
_geom_bond_atom_site_label_2
_geom_bond_distance
_geom_bond_site_symmetry_2
_geom_bond_publ_flag
S13 N15 1.514(2) . ?
S13 O14 1.4582(19) . ?
S13 C7 1.840(2) . ?
S13 C16 1.763(3) . ?
S34 C28 1.815(3) . ?
S34 O35 1.458(2) . ?
S34 N36 1.513(3) . ?
S34 C37 1.781(3) . ?
F10 C9 1.348(3) . ?
F12 C9 1.342(3) . ?
F31 C30 1.335(3) . ?
C22 C28 1.511(3) . ?
C22 C27 1.391(4) . ?
C22 C23 1.392(4) . ?
C7 C8 1.538(3) . ?
C7 C1 1.509(4) . ?
C28 C29 1.544(4) . ?
C19 C20 1.393(4) . ?
C19 C18 1.381(4) . ?
F33 C30 1.327(4) . ?
C20 C21 1.388(4) . ?
C30 C29 1.496(4) . ?
C30 F32 1.334(3) . ?
C25 C26 1.383(5) . ?
C25 C24 1.384(5) . ?
F11 C9 1.339(3) . ?
C21 C16 1.387(4) . ?
C17 C16 1.389(3) . ?
C17 C18 1.394(4) . ?
C27 C26 1.390(4) . ?
C2 C1 1.393(4) . ?
C2 C3 1.392(4) . ?
C9 C8 1.501(4) . ?
C24 C23 1.388(4) . ?
C1 C6 1.393(4) . ?
C4 C5 1.373(5) . ?
C4 C3 1.391(4) . ?
C5 C6 1.386(4) . ?
C41 C40 1.381(5) . ?
C41 C42 1.391(4) . ?
C39 C40 1.377(5) . ?
C39 C38 1.395(4) . ?
C38 C37 1.390(4) . ?
C37 C42 1.383(4) . ?
